data_4119457
loop_
_publ_author_name
'Mario Wriedt'
'Andrey A. Yakovenko'
'Gregory J. Halder'
'Andrey V. Prosvirin'
'Kim R. Dunbar'
'Hong-Cai Zhou'

_publ_section_title
;
 Reversible Switching from Antiferro- to Ferromagnetic Behavior by
 Solvent-Mediated, Thermally-Induced Phase Transitions in a Trimorphic
 MOF-Based Magnetic Sponge System
;
_journal_name_full 'Journal of the American Chemical Society'
_journal_page_first 4040
_journal_page_last 4050
_journal_paper_doi 10.1021/ja312347p
_journal_volume 135
_journal_year 2013
_chemical_formula_moiety 'C15 H14 Cu N6 O2'
_chemical_formula_sum 'C15 H14 Cu N6 O2'
_chemical_formula_weight 373.86
_chemical_name_systematic
; 
 ? 
;
_space_group_IT_number 15
_symmetry_cell_setting monoclinic
_symmetry_space_group_name_Hall '-C 2yc'
_symmetry_space_group_name_H-M 'C 1 2/c 1'
_atom_sites_solution_hydrogens geom
_atom_sites_solution_primary direct
_atom_sites_solution_secondary difmap
_audit_creation_method SHELXL-97
_cell_angle_alpha 90.00
_cell_angle_beta 113.847(6)
_cell_angle_gamma 90.00
_cell_formula_units_Z 12
_cell_length_a 21.663(7)
_cell_length_b 23.202(7)
_cell_length_c 12.786(4)
_cell_measurement_reflns_used 3147
_cell_measurement_temperature 110(2)
_cell_measurement_theta_max 20.77
_cell_measurement_theta_min 2.47
_cell_volume 5878(3)
_computing_cell_refinement 'SAINT+ ver. (Bruker, 2001)'
_computing_data_collection 'APEX2  (Bruker, 2008)'
_computing_data_reduction 'SAINT+ ver. (Bruker, 2001)'
_computing_molecular_graphics 'SHELXTL (Sheldrick, 2008)'
_computing_publication_material 'SHELXTL (Sheldrick, 2008)'
_computing_structure_refinement 'SHELXTL (Sheldrick, 2008)'
_computing_structure_solution 'SHELXTL (Sheldrick, 2008)'
_diffrn_ambient_temperature 110(2)
_diffrn_measured_fraction_theta_full 0.995
_diffrn_measured_fraction_theta_max 0.995
_diffrn_measurement_device_type 'Bruker SMART APEX II CCD area detector'
_diffrn_measurement_method 'phi and omega scans'
_diffrn_radiation_monochromator graphite
_diffrn_radiation_source 'fine-focus sealed tube'
_diffrn_radiation_type MoK\a
_diffrn_radiation_wavelength 0.71073
_diffrn_reflns_av_R_equivalents 0.0761
_diffrn_reflns_av_sigmaI/netI 0.0619
_diffrn_reflns_limit_h_max 26
_diffrn_reflns_limit_h_min -26
_diffrn_reflns_limit_k_max 28
_diffrn_reflns_limit_k_min -28
_diffrn_reflns_limit_l_max 15
_diffrn_reflns_limit_l_min -15
_diffrn_reflns_number 30395
_diffrn_reflns_theta_full 26.00
_diffrn_reflns_theta_max 26.00
_diffrn_reflns_theta_min 1.85
_exptl_absorpt_coefficient_mu 1.132
_exptl_absorpt_correction_T_max 0.7276
_exptl_absorpt_correction_T_min 0.6015
_exptl_absorpt_correction_type multi-scan
_exptl_absorpt_process_details 'SADABS (Sheldrick, 2008)'
_exptl_crystal_colour blue
_exptl_crystal_density_diffrn 1.267
_exptl_crystal_description prism
_exptl_crystal_F_000 2292
_exptl_crystal_size_max 0.50
_exptl_crystal_size_mid 0.40
_exptl_crystal_size_min 0.30
_platon_squeeze_details
;
;
_refine_diff_density_max 1.870
_refine_diff_density_min -1.725
_refine_diff_density_rms 0.129
_refine_ls_extinction_method none
_refine_ls_goodness_of_fit_ref 1.027
_refine_ls_hydrogen_treatment constr
_refine_ls_matrix_type full
_refine_ls_number_parameters 281
_refine_ls_number_reflns 5760
_refine_ls_number_restraints 31
_refine_ls_restrained_S_all 1.025
_refine_ls_R_factor_all 0.1486
_refine_ls_R_factor_gt 0.1121
_refine_ls_shift/su_max 0.001
_refine_ls_shift/su_mean 0.000
_refine_ls_structure_factor_coef Fsqd
_refine_ls_weighting_details 'calc w=1/[\s^2^(Fo^2^)+(0.0300P)^2^+130.5000P] where P=(Fo^2^+2Fc^2^)/3'
_refine_ls_weighting_scheme calc
_refine_ls_wR_factor_gt 0.2214
_refine_ls_wR_factor_ref 0.2375
_reflns_number_gt 3618
_reflns_number_total 5760
_reflns_threshold_expression I>2\s(I)
_cod_data_source_file ja312347p_si_004.cif
_cod_data_source_block mw70b_sq
_cod_original_sg_symbol_H-M 'C 2/c'
_cod_database_code 4119457

loop_
_symmetry_equiv_pos_as_xyz
'x, y, z'
'-x, y, -z+1/2'
'x+1/2, y+1/2, z'
'-x+1/2, y+1/2, -z+1/2'
'-x, -y, -z'
'x, -y, z-1/2'
'-x+1/2, -y+1/2, -z'
'x+1/2, -y+1/2, z-1/2'

loop_
_atom_site_label
_atom_site_type_symbol
_atom_site_fract_x
_atom_site_fract_y
_atom_site_fract_z
_atom_site_U_iso_or_equiv
_atom_site_adp_type
_atom_site_occupancy
_atom_site_symmetry_multiplicity
_atom_site_calc_flag
_atom_site_refinement_flags
_atom_site_disorder_assembly
_atom_site_disorder_group
Cu1 Cu 0.62503(5) 0.37078(6) 1.23656(9) 0.0536(3) Uani 1 1 d . . .
Cu2 Cu 0.7500 0.2500 1.0000 0.0573(5) Uani 1 2 d S . .
N1 N 0.6433(3) 0.2926(4) 1.1945(6) 0.054(2) Uani 1 1 d . . .
N2 N 0.6364(4) 0.2387(4) 1.2244(6) 0.065(2) Uani 1 1 d . . .
N3 N 0.6554(4) 0.2026(4) 1.1630(7) 0.071(3) Uani 1 1 d . . .
N4 N 0.6746(3) 0.2325(4) 1.0917(6) 0.059(2) Uani 1 1 d . . .
C1 C 0.6655(4) 0.2882(5) 1.1120(7) 0.054(2) Uani 1 1 d . . .
C2 C 0.6813(4) 0.3383(5) 1.0587(7) 0.061(3) Uani 1 1 d . . .
O1 O 0.6661(3) 0.3877(3) 1.0830(5) 0.067(2) Uani 1 1 d . . .
O2 O 0.7122(3) 0.3310(3) 0.9926(5) 0.0626(19) Uani 1 1 d . . .
N11 N 0.53822(18) 0.3520(2) 1.1909(3) 0.114(4) Uani 0.50 1 d PD . .
N12 N 0.4957(3) 0.3496(3) 1.0810(2) 0.114(4) Uani 0.50 1 d PD . .
N13 N 0.4331(3) 0.3504(5) 1.07406(17) 0.114(4) Uani 0.50 1 d PD . .
N14 N 0.43507(7) 0.3533(4) 1.1796(3) 0.114(4) Uani 0.50 1 d PD . .
C11 C 0.5000 0.35419(17) 1.2500 0.114(4) Uani 1 2 d SD . .
C12 C 0.5262(2) 0.3573(3) 1.37780(7) 0.114(4) Uani 0.50 1 d PD . .
O11 O 0.5880(2) 0.3578(5) 1.4297(3) 0.114(4) Uani 0.50 1 d PD . .
O12 O 0.4834(4) 0.3591(5) 1.4179(3) 0.114(4) Uani 0.50 1 d PD . .
N21 N 0.7210(3) 0.3770(3) 1.3543(6) 0.0486(17) Uani 1 1 d . . .
N22 N 0.8223(3) 0.2701(4) 1.1554(6) 0.059(2) Uani 1 1 d . . .
C21 C 0.9291(4) 0.3697(5) 1.5919(8) 0.070(3) Uani 1 1 d . . .
H21A H 0.9315 0.3741 1.6704 0.084 Uiso 1 1 calc R . .
H21B H 0.9545 0.4021 1.5776 0.084 Uiso 1 1 calc R . .
C22 C 0.9633(5) 0.3126(5) 1.5843(8) 0.077(3) Uani 1 1 d . . .
H22A H 1.0047 0.3082 1.6552 0.092 Uiso 1 1 calc R . .
H22B H 0.9326 0.2806 1.5821 0.092 Uiso 1 1 calc R . .
C23 C 0.9820(5) 0.3062(6) 1.4842(8) 0.086(4) Uani 1 1 d . . .
H23A H 1.0142 0.2738 1.5000 0.104 Uiso 1 1 calc R . .
H23B H 1.0060 0.3416 1.4783 0.104 Uiso 1 1 calc R . .
C24 C 0.8563(4) 0.3736(4) 1.5083(7) 0.053(2) Uani 1 1 d . . .
C25 C 0.8345(4) 0.4106(4) 1.4178(8) 0.057(2) Uani 1 1 d . . .
H25A H 0.8655 0.4358 1.4056 0.069 Uiso 1 1 calc R . .
C26 C 0.7668(4) 0.4114(5) 1.3438(8) 0.064(3) Uani 1 1 d . . .
H26A H 0.7527 0.4381 1.2822 0.076 Uiso 1 1 calc R . .
C27 C 0.7424(4) 0.3396(4) 1.4439(7) 0.054(2) Uani 1 1 d . . .
H27A H 0.7105 0.3146 1.4541 0.065 Uiso 1 1 calc R . .
C28 C 0.8092(4) 0.3366(4) 1.5204(7) 0.057(2) Uani 1 1 d . . .
H28A H 0.8228 0.3095 1.5811 0.068 Uiso 1 1 calc R . .
C29 C 0.9233(4) 0.2955(5) 1.3676(8) 0.069(3) Uani 1 1 d . . .
C30 C 0.9160(5) 0.3277(6) 1.2722(9) 0.082(4) Uani 1 1 d . . .
H30A H 0.9454 0.3591 1.2781 0.099 Uiso 1 1 calc R . .
C31 C 0.8644(5) 0.3132(6) 1.1669(8) 0.071(3) Uani 1 1 d . . .
H31A H 0.8595 0.3352 1.1013 0.086 Uiso 1 1 calc R . .
C32 C 0.8281(4) 0.2395(5) 1.2473(7) 0.062(3) Uani 1 1 d . . .
H32A H 0.7965 0.2095 1.2388 0.074 Uiso 1 1 calc R . .
C33 C 0.8784(4) 0.2498(5) 1.3549(8) 0.070(3) Uani 1 1 d . . .
H33A H 0.8823 0.2265 1.4183 0.084 Uiso 1 1 calc R . .
N31 N 0.6071(2) 0.4537(4) 1.2451(7) 0.0741(11) Uani 1 1 d D . .
C41 C 0.5831(3) 0.4858(5) 1.1495(9) 0.0741(11) Uani 1 1 d D . .
H41A H 0.5763 0.4681 1.0787 0.089 Uiso 1 1 calc R . .
C42 C 0.5679(3) 0.5430(5) 1.1502(9) 0.0741(11) Uani 1 1 d D . .
H42A H 0.5510 0.5637 1.0802 0.089 Uiso 1 1 calc R . .
C43 C 0.5765(2) 0.5714(3) 1.2500(8) 0.0741(11) Uani 1 1 d D . .
C44 C 0.6009(3) 0.5376(5) 1.3455(9) 0.0741(11) Uani 1 1 d D . .
H44A H 0.6081 0.5544 1.4173 0.089 Uiso 1 1 calc R . .
C45 C 0.6157(4) 0.4799(5) 1.3413(9) 0.0741(11) Uani 1 1 d D . .
H45A H 0.6326 0.4584 1.4104 0.089 Uiso 1 1 calc R . .
C46 C 0.5588(4) 0.6346(3) 1.2453(8) 0.0741(11) Uani 1 1 d D . .
H46A H 0.5316 0.6454 1.1677 0.089 Uiso 0.50 1 d PR A 1
H46B H 0.5992 0.6574 1.2718 0.089 Uiso 0.50 1 d PR A 1
H46C H 0.5807 0.6551 1.2046 0.089 Uiso 0.50 1 d PR A 2
H46D H 0.5756 0.6494 1.3218 0.089 Uiso 0.50 1 d PR A 2
C47 C 0.5163(3) 0.6452(5) 1.3121(11) 0.0741(11) Uani 0.50 1 d PD . .
H47A H 0.5228 0.6849 1.3351 0.089 Uiso 0.50 1 d PR . .
H47B H 0.5356 0.6223 1.3802 0.089 Uiso 0.50 1 d PR . .

loop_
_atom_site_aniso_label
_atom_site_aniso_U_11
_atom_site_aniso_U_22
_atom_site_aniso_U_33
_atom_site_aniso_U_23
_atom_site_aniso_U_13
_atom_site_aniso_U_12
Cu1 0.0354(5) 0.0879(9) 0.0433(6) 0.0040(6) 0.0219(4) 0.0127(5)
Cu2 0.0311(7) 0.1100(14) 0.0304(7) -0.0193(8) 0.0121(6) 0.0056(8)
N1 0.042(4) 0.083(6) 0.041(4) -0.004(4) 0.021(3) 0.017(4)
N2 0.046(4) 0.095(7) 0.050(4) -0.011(5) 0.014(4) 0.018(4)
N3 0.043(4) 0.112(8) 0.051(5) -0.021(5) 0.013(4) 0.014(4)
N4 0.040(4) 0.092(7) 0.043(4) -0.021(4) 0.013(3) 0.009(4)
C1 0.029(4) 0.098(8) 0.031(4) 0.002(5) 0.008(3) 0.014(4)
C2 0.035(4) 0.113(9) 0.028(4) -0.003(5) 0.005(3) 0.015(5)
O1 0.054(4) 0.113(6) 0.041(3) 0.022(4) 0.026(3) 0.033(4)
O2 0.040(3) 0.118(6) 0.036(3) -0.011(3) 0.023(3) 0.003(3)
N11 0.055(4) 0.048(3) 0.278(11) -0.007(5) 0.106(7) 0.001(3)
N12 0.055(4) 0.048(3) 0.278(11) -0.007(5) 0.106(7) 0.001(3)
N13 0.055(4) 0.048(3) 0.278(11) -0.007(5) 0.106(7) 0.001(3)
N14 0.055(4) 0.048(3) 0.278(11) -0.007(5) 0.106(7) 0.001(3)
C11 0.055(4) 0.048(3) 0.278(11) -0.007(5) 0.106(7) 0.001(3)
C12 0.055(4) 0.048(3) 0.278(11) -0.007(5) 0.106(7) 0.001(3)
O11 0.055(4) 0.048(3) 0.278(11) -0.007(5) 0.106(7) 0.001(3)
O12 0.055(4) 0.048(3) 0.278(11) -0.007(5) 0.106(7) 0.001(3)
N21 0.041(4) 0.068(5) 0.043(4) 0.009(4) 0.023(3) 0.013(3)
N22 0.035(4) 0.099(7) 0.043(4) -0.016(4) 0.016(3) 0.007(4)
C21 0.045(5) 0.102(8) 0.042(5) -0.012(5) -0.003(4) 0.009(5)
C22 0.050(6) 0.113(9) 0.048(6) -0.020(6) 0.000(4) 0.013(6)
C23 0.040(5) 0.152(12) 0.050(6) -0.045(7) 0.001(4) 0.010(6)
C24 0.047(5) 0.074(6) 0.032(4) -0.005(4) 0.008(4) 0.012(5)
C25 0.042(5) 0.079(7) 0.054(5) 0.008(5) 0.022(4) 0.007(5)
C26 0.036(4) 0.108(9) 0.047(5) 0.014(5) 0.016(4) 0.006(5)
C27 0.043(5) 0.080(7) 0.041(5) 0.009(5) 0.020(4) 0.011(4)
C28 0.049(5) 0.079(7) 0.042(5) 0.004(5) 0.018(4) 0.016(5)
C29 0.033(5) 0.120(10) 0.045(5) -0.028(6) 0.008(4) 0.016(5)
C30 0.038(5) 0.142(11) 0.063(7) -0.039(7) 0.017(5) -0.006(6)
C31 0.043(5) 0.130(10) 0.043(5) -0.025(6) 0.019(4) 0.002(6)
C32 0.036(4) 0.104(8) 0.038(5) -0.012(5) 0.008(4) 0.018(5)
C33 0.037(5) 0.122(9) 0.043(5) -0.020(6) 0.006(4) 0.020(6)
N31 0.086(3) 0.071(3) 0.0521(19) 0.0095(19) 0.0148(19) -0.014(2)
C41 0.086(3) 0.071(3) 0.0521(19) 0.0095(19) 0.0148(19) -0.014(2)
C42 0.086(3) 0.071(3) 0.0521(19) 0.0095(19) 0.0148(19) -0.014(2)
C43 0.086(3) 0.071(3) 0.0521(19) 0.0095(19) 0.0148(19) -0.014(2)
C44 0.086(3) 0.071(3) 0.0521(19) 0.0095(19) 0.0148(19) -0.014(2)
C45 0.086(3) 0.071(3) 0.0521(19) 0.0095(19) 0.0148(19) -0.014(2)
C46 0.086(3) 0.071(3) 0.0521(19) 0.0095(19) 0.0148(19) -0.014(2)
C47 0.086(3) 0.071(3) 0.0521(19) 0.0095(19) 0.0148(19) -0.014(2)

loop_
_atom_type_symbol
_atom_type_description
_atom_type_scat_dispersion_real
_atom_type_scat_dispersion_imag
_atom_type_scat_source
C C 0.0033 0.0016 'International Tables Vol C Tables 4.2.6.8 and 6.1.1.4'
H H 0.0000 0.0000 'International Tables Vol C Tables 4.2.6.8 and 6.1.1.4'
N N 0.0061 0.0033 'International Tables Vol C Tables 4.2.6.8 and 6.1.1.4'
O O 0.0106 0.0060 'International Tables Vol C Tables 4.2.6.8 and 6.1.1.4'
Cu Cu 0.3201 1.2651 'International Tables Vol C Tables 4.2.6.8 and 6.1.1.4'

loop_
_geom_angle_atom_site_label_1
_geom_angle_atom_site_label_2
_geom_angle_atom_site_label_3
_geom_angle
_geom_angle_site_symmetry_1
_geom_angle_site_symmetry_3
N11 Cu1 N31 93.0(2) . .
N11 Cu1 N1 89.3(3) . .
N31 Cu1 N1 167.0(3) . .
N11 Cu1 N21 153.2(2) . .
N31 Cu1 N21 93.2(3) . .
N1 Cu1 N21 90.5(3) . .
N11 Cu1 N14 46.26(7) . 2_657
N31 Cu1 N14 89.1(3) . 2_657
N1 Cu1 N14 101.6(3) . 2_657
N21 Cu1 N14 107.86(19) . 2_657
N11 Cu1 O12 31.78(16) . 2_657
N31 Cu1 O12 90.4(3) . 2_657
N1 Cu1 O12 84.8(3) . 2_657
N21 Cu1 O12 173.3(2) . 2_657
N14 Cu1 O12 77.82(12) 2_657 2_657
N22 Cu2 N22 179.998(2) 7_657 .
N22 Cu2 O2 88.3(3) 7_657 7_657
N22 Cu2 O2 91.7(3) . 7_657
N22 Cu2 O2 91.7(3) 7_657 .
N22 Cu2 O2 88.3(3) . .
O2 Cu2 O2 179.999(1) 7_657 .
N22 Cu2 N4 91.8(3) 7_657 .
N22 Cu2 N4 88.2(3) . .
O2 Cu2 N4 99.3(3) 7_657 .
O2 Cu2 N4 80.7(3) . .
N22 Cu2 N4 88.2(3) 7_657 7_657
N22 Cu2 N4 91.8(3) . 7_657
O2 Cu2 N4 80.7(3) 7_657 7_657
O2 Cu2 N4 99.3(3) . 7_657
N4 Cu2 N4 179.999(1) . 7_657
C1 N1 N2 105.8(8) . .
C1 N1 Cu1 117.6(7) . .
N2 N1 Cu1 136.5(6) . .
N3 N2 N1 109.1(8) . .
N2 N3 N4 109.4(9) . .
N3 N4 C1 104.8(7) . .
N3 N4 Cu2 151.8(6) . .
C1 N4 Cu2 96.5(6) . .
N1 C1 N4 110.8(9) . .
N1 C1 C2 122.5(9) . .
N4 C1 C2 126.5(8) . .
O1 C2 O2 122.6(10) . .
O1 C2 C1 118.3(8) . .
O2 C2 C1 119.0(10) . .
C2 O2 Cu2 113.5(7) . .
O12 N11 C12 56.22(12) 2_657 2_657
O12 N11 C11 124.9(2) 2_657 .
C12 N11 C11 68.93(9) 2_657 .
C11 N11 N12 106.14(6) . .
O12 N11 N14 171.5(10) 2_657 2_657
C12 N11 N14 123.95(14) 2_657 2_657
N12 N11 N14 161.25(9) . 2_657
O12 N11 Cu1 101.4(3) 2_657 .
C12 N11 Cu1 152.4(4) 2_657 .
C11 N11 Cu1 128.5(3) . .
N12 N11 Cu1 122.8(3) . .
O12 N12 C12 127.8(18) 2_657 2_657
O12 N12 N13 153.0(18) 2_657 .
O12 N12 N11 73.7(3) 2_657 .
C12 N12 N11 70.26(13) 2_657 .
N13 N12 N11 108.73(6) . .
O12 N12 O11 148(2) 2_657 2_657
N11 N12 O11 108.94(12) . 2_657
O11 N13 C12 132(2) 2_657 2_657
O11 N13 N12 159(3) 2_657 .
O11 N13 N14 73.6(3) 2_657 .
C12 N13 N14 70.28(13) 2_657 .
N12 N13 N14 108.73(6) . .
O11 N13 O12 152(3) 2_657 2_657
N14 N13 O12 108.67(11) . 2_657
O11 N14 C12 56.28(12) 2_657 2_657
O11 N14 C11 125.1(2) 2_657 .
C12 N14 C11 68.90(9) 2_657 .
C11 N14 N13 106.13(6) . .
O11 N14 N11 176.4(12) 2_657 2_657
C12 N14 N11 124.01(13) 2_657 2_657
N13 N14 N11 160.80(14) . 2_657
O11 N14 Cu1 120.5(4) 2_657 2_657
C12 N14 Cu1 164.4(8) 2_657 2_657
C11 N14 Cu1 111.5(2) . 2_657
N13 N14 Cu1 141.1(2) . 2_657
N11 C11 N11 175.6(5) 2_657 .
N11 C11 N14 110.26(6) 2_657 2_657
N11 C11 N14 69.66(7) . 2_657
N11 C11 N14 69.66(7) 2_657 .
N11 C11 N14 110.27(6) . .
N14 C11 N14 178.1(7) 2_657 .
N11 C11 C12 55.32(10) 2_657 .
N11 C11 C12 124.94(9) . .
N14 C11 C12 55.31(10) 2_657 .
N14 C11 C12 124.80(9) . .
N11 C11 C12 124.94(9) 2_657 2_657
N11 C11 C12 55.32(10) . 2_657
N14 C11 C12 124.80(9) 2_657 2_657
N14 C11 C12 55.32(10) . 2_657
C12 C11 C12 174.5(5) . 2_657
N12 C12 N13 100.5(5) 2_657 2_657
N12 C12 O11 115.0(2) 2_657 .
N13 C12 O12 115.7(2) 2_657 .
O11 C12 O12 127.91(10) . .
N12 C12 N11 71.9(2) 2_657 2_657
N13 C12 N11 163.4(13) 2_657 2_657
O11 C12 N11 170.6(3) . 2_657
O12 C12 N11 60.49(12) . 2_657
N12 C12 N14 163.4(13) 2_657 2_657
N13 C12 N14 71.9(2) 2_657 2_657
O11 C12 N14 60.32(10) . 2_657
O12 C12 N14 171.6(2) . 2_657
N11 C12 N14 111.16(12) 2_657 2_657
N12 C12 C11 126.7(3) 2_657 .
N13 C12 C11 126.7(3) 2_657 .
O11 C12 C11 116.07(9) . .
O12 C12 C11 116.02(9) . .
N11 C12 C11 55.75(5) 2_657 .
N14 C12 C11 55.79(6) 2_657 .
C12 O11 N14 63.40(9) . 2_657
N14 O11 N12 88.41(16) 2_657 2_657
C12 O12 N11 63.29(9) . 2_657
N11 O12 N13 87.98(15) 2_657 2_657
N12 O12 Cu1 130.6(6) 2_657 2_657
C12 O12 Cu1 108.29(16) . 2_657
N11 O12 Cu1 46.9(2) 2_657 2_657
N13 O12 Cu1 133.99(14) 2_657 2_657
C26 N21 C27 117.1(7) . .
C26 N21 Cu1 123.8(6) . .
C27 N21 Cu1 118.7(6) . .
C31 N22 C32 119.3(8) . .
C31 N22 Cu2 120.6(7) . .
C32 N22 Cu2 120.1(7) . .
C24 C21 C22 113.4(8) . .
C24 C21 H21A 108.9 . .
C22 C21 H21A 108.9 . .
C24 C21 H21B 108.9 . .
C22 C21 H21B 108.9 . .
H21A C21 H21B 107.7 . .
C23 C22 C21 116.2(10) . .
C23 C22 H22A 108.2 . .
C21 C22 H22A 108.2 . .
C23 C22 H22B 108.2 . .
C21 C22 H22B 108.2 . .
H22A C22 H22B 107.4 . .
C22 C23 C29 116.1(8) . .
C22 C23 H23A 108.3 . .
C29 C23 H23A 108.3 . .
C22 C23 H23B 108.3 . .
C29 C23 H23B 108.3 . .
H23A C23 H23B 107.4 . .
C25 C24 C28 117.7(8) . .
C25 C24 C21 123.0(9) . .
C28 C24 C21 119.3(9) . .
C24 C25 C26 119.8(9) . .
C24 C25 H25A 120.1 . .
C26 C25 H25A 120.1 . .
N21 C26 C25 123.5(9) . .
N21 C26 H26A 118.3 . .
C25 C26 H26A 118.3 . .
N21 C27 C28 122.0(9) . .
N21 C27 H27A 119.0 . .
C28 C27 H27A 119.0 . .
C27 C28 C24 119.8(9) . .
C27 C28 H28A 120.1 . .
C24 C28 H28A 120.1 . .
C30 C29 C33 118.6(9) . .
C30 C29 C23 121.5(11) . .
C33 C29 C23 119.8(11) . .
C29 C30 C31 118.7(11) . .
C29 C30 H30A 120.6 . .
C31 C30 H30A 120.6 . .
N22 C31 C30 122.4(11) . .
N22 C31 H31A 118.8 . .
C30 C31 H31A 118.8 . .
N22 C32 C33 122.5(10) . .
N22 C32 H32A 118.8 . .
C33 C32 H32A 118.8 . .
C32 C33 C29 118.4(11) . .
C32 C33 H33A 120.8 . .
C29 C33 H33A 120.8 . .
C45 N31 C41 116.8(10) . .
C45 N31 Cu1 123.0(7) . .
C41 N31 Cu1 120.2(8) . .
N31 C41 C42 122.5(10) . .
N31 C41 H41A 118.8 . .
C42 C41 H41A 118.8 . .
C41 C42 C43 121.8(9) . .
C41 C42 H42A 119.1 . .
C43 C42 H42A 119.1 . .
C44 C43 C42 114.3(9) . .
C44 C43 C46 126.4(9) . .
C42 C43 C46 119.3(9) . .
C43 C44 C45 122.2(10) . .
C43 C44 H44A 118.9 . .
C45 C44 H44A 118.9 . .
N31 C45 C44 122.4(10) . .
N31 C45 H45A 118.8 . .
C44 C45 H45A 118.8 . .
C47 C46 C43 109.82(10) . .
C47 C46 C47 57.6(11) . 2_657
C43 C46 C47 112.6(6) . 2_657
C47 C46 H46A 106.3 . .
C43 C46 H46A 109.6 . .
C47 C46 H46A 50.5 2_657 .
C47 C46 H46B 112.8 . .
C43 C46 H46B 110.0 . .
C47 C46 H46B 136.9 2_657 .
H46A C46 H46B 108.2 . .
C47 C46 H46C 140.7 . .
C43 C46 H46C 109.3 . .
C47 C46 H46C 109.1 2_657 .
H46A C46 H46C 62.8 . .
H46B C46 H46C 48.5 . .
C47 C46 H46D 55.2 . .
C43 C46 H46D 108.8 . .
C47 C46 H46D 109.0 2_657 .
H46A C46 H46D 141.3 . .
H46B C46 H46D 61.7 . .
H46C C46 H46D 107.9 . .
C47 C47 C46 61.2(5) 2_657 .
C47 C47 C46 61.2(5) 2_657 2_657
C46 C47 C46 118.8(10) . 2_657
C47 C47 H46D 97.7 2_657 .
C46 C47 H46D 158.1 2_657 .
C47 C47 H47A 106.3 2_657 .
C46 C47 H47A 106.4 . .
C46 C47 H47A 107.6 2_657 .
H46D C47 H47A 82.9 . .
C47 C47 H47B 146.3 2_657 .
C46 C47 H47B 106.3 . .
C46 C47 H47B 109.8 2_657 .
H46D C47 H47B 84.2 . .
H47A C47 H47B 107.4 . .

loop_
_geom_bond_atom_site_label_1
_geom_bond_atom_site_label_2
_geom_bond_distance
_geom_bond_site_symmetry_2
Cu1 N11 1.783(4) .
Cu1 N31 1.975(9) .
Cu1 N1 1.976(8) .
Cu1 N21 2.019(7) .
Cu1 N14 2.035(4) 2_657
Cu1 O12 2.396(7) 2_657
Cu2 N22 2.025(7) 7_657
Cu2 N22 2.025(7) .
Cu2 O2 2.036(7) 7_657
Cu2 O2 2.036(7) .
Cu2 N4 2.399(8) .
Cu2 N4 2.399(8) 7_657
N1 C1 1.330(10) .
N1 N2 1.334(11) .
N2 N3 1.323(10) .
N3 N4 1.339(11) .
N4 C1 1.348(12) .
C1 C2 1.457(14) .
C2 O1 1.266(12) .
C2 O2 1.285(10) .
N11 O12 1.287(3) 2_657
N11 C12 1.321(2) 2_657
N11 C11 1.3281(9) .
N11 N12 1.3347(10) .
N11 N14 1.5175(15) 2_657
N12 O12 0.497(8) 2_657
N12 C12 0.860(3) 2_657
N12 N13 1.3230(10) .
N12 O11 1.773(4) 2_657
N13 O11 0.472(8) 2_657
N13 C12 0.861(4) 2_657
N13 N14 1.3343(10) .
N13 O12 1.780(4) 2_657
N14 O11 1.284(3) 2_657
N14 C12 1.321(2) 2_657
N14 C11 1.3289(9) .
N14 N11 1.5174(15) 2_657
N14 Cu1 2.035(4) 2_657
C11 N11 1.3280(9) 2_657
C11 N14 1.3289(9) 2_657
C11 C12 1.4992(9) .
C11 C12 1.4992(9) 2_657
C12 N12 0.860(3) 2_657
C12 N13 0.861(4) 2_657
C12 O11 1.2290(9) .
C12 O12 1.2294(9) .
C12 N11 1.321(2) 2_657
C12 N14 1.321(2) 2_657
O11 N13 0.472(8) 2_657
O11 N14 1.284(3) 2_657
O11 N12 1.773(4) 2_657
O12 N12 0.497(8) 2_657
O12 N11 1.287(3) 2_657
O12 N13 1.780(4) 2_657
O12 Cu1 2.396(7) 2_657
N21 C26 1.323(11) .
N21 C27 1.361(10) .
N22 C31 1.321(13) .
N22 C32 1.336(12) .
C21 C24 1.508(11) .
C21 C22 1.540(14) .
C21 H21A 0.9900 .
C21 H21B 0.9900 .
C22 C23 1.499(14) .
C22 H22A 0.9900 .
C22 H22B 0.9900 .
C23 C29 1.538(12) .
C23 H23A 0.9900 .
C23 H23B 0.9900 .
C24 C25 1.362(12) .
C24 C28 1.389(13) .
C25 C26 1.386(11) .
C25 H25A 0.9500 .
C26 H26A 0.9500 .
C27 C28 1.382(12) .
C27 H27A 0.9500 .
C28 H28A 0.9500 .
C29 C30 1.384(16) .
C29 C33 1.404(15) .
C30 C31 1.400(13) .
C30 H30A 0.9500 .
C31 H31A 0.9500 .
C32 C33 1.387(11) .
C32 H32A 0.9500 .
C33 H33A 0.9500 .
N31 C45 1.317(13) .
N31 C41 1.344(11) .
C41 C42 1.367(14) .
C41 H41A 0.9500 .
C42 C43 1.380(13) .
C42 H42A 0.9500 .
C43 C44 1.365(13) .
C43 C46 1.5098(11) .
C44 C45 1.383(14) .
C44 H44A 0.9500 .
C45 H45A 0.9500 .
C46 C47 1.5094(11) .
C46 C47 1.5101(12) 2_657
C46 H46A 0.9598 .
C46 H46B 0.9601 .
C46 H46C 0.9601 .
C46 H46D 0.9600 .
C47 C47 1.45(2) 2_657
C47 C46 1.5102(11) 2_657
C47 H46D 1.2438 .
C47 H47A 0.9601 .
C47 H47B 0.9599 .

loop_
_platon_squeeze_void_nr
_platon_squeeze_void_average_x
_platon_squeeze_void_average_y
_platon_squeeze_void_average_z
_platon_squeeze_void_volume
_platon_squeeze_void_count_electrons
_platon_squeeze_void_content
1 0.000 0.500 -0.012 771 250 ' '
2 0.500 1.000 0.157 771 250 ' '
